data_7239847
loop_
_publ_author_name
'Morita, Masashi'
'Yonezu, Akira'
'Kusaka, Shinpei'
'Hori, Akihiro'
'Ma, Yunsheng'
'Matsuda, Ryotaro'

_publ_section_title
;
 Direct observation of dimethyl sulfide trapped by MOF proving efficient
 removal of sulfur impurities
;
_journal_issue 8
_journal_name_full 'RSC Advances'
_journal_page_first 4710
_journal_page_last 4714
_journal_paper_doi 10.1039/C9RA09702C
_journal_volume 10
_journal_year 2020
_chemical_formula_moiety '0.02(C288 H96 Cu48 O240)'
_chemical_formula_sum 'C6 H2 Cu O5'
_chemical_formula_weight 217.62
_space_group_crystal_system cubic
_space_group_IT_number 225
_space_group_name_Hall '-F 4 2 3'
_space_group_name_H-M_alt 'F m -3 m'
_atom_sites_solution_hydrogens geom
_atom_sites_solution_primary dual
_audit_creation_date 2019-02-28
_audit_creation_method
;
Olex2 1.2
(compiled 2018.05.29 svn.r3508 for OlexSys, GUI svn.r5506)
;
_audit_update_record
;
2019-08-29 deposited with the CCDC.	2020-01-14 downloaded from the CCDC.
;
_cell_angle_alpha 90
_cell_angle_beta 90
_cell_angle_gamma 90
_cell_formula_units_Z 48
_cell_length_a 26.3518(6)
_cell_length_b 26.3518(6)
_cell_length_c 26.3518(6)
_cell_measurement_reflns_used 6797
_cell_measurement_temperature 203
_cell_measurement_theta_max 29.3400
_cell_measurement_theta_min 2.5320
_cell_volume 18299.1(7)
_computing_cell_refinement 'CrysAlisPro 1.171.39.20a (Rigaku OD, 2015)'
_computing_data_collection 'CrysAlisPro 1.171.39.20a (Rigaku OD, 2015)'
_computing_data_reduction 'CrysAlisPro 1.171.39.20a (Rigaku OD, 2015)'
_computing_molecular_graphics 'Olex2 (Dolomanov et al., 2009)'
_computing_publication_material 'Olex2 (Dolomanov et al., 2009)'
_computing_structure_refinement 'ShelXL (Sheldrick, 2015)'
_computing_structure_solution 'ShelXT (Sheldrick, 2015)'
_diffrn_ambient_temperature 203
_diffrn_detector 'CCD plate'
_diffrn_measured_fraction_theta_full 0.997
_diffrn_measured_fraction_theta_max 0.903
_diffrn_measurement_details
;
List of Runs (angles in degrees, time in seconds):

  # Type    Start    End  Width  t~exp~   \w     \q     \k     \f   Frames
#--------------------------------------------------------------------------
  1  \w      3.00  79.00   0.50    4.50    --   -3.70  77.00-120.00  152
;
_diffrn_measurement_device 'four-circle diffractometer'
_diffrn_measurement_device_type 'XtaLAB Pro: Kappa single'
_diffrn_measurement_method '\w scans'
_diffrn_orient_matrix_type 'CrysAlisPro convention (1999,Acta A55,543-557)'
_diffrn_orient_matrix_UB_11 -0.0203042000
_diffrn_orient_matrix_UB_12 -0.0138504000
_diffrn_orient_matrix_UB_13 -0.0109915000
_diffrn_orient_matrix_UB_21 0.0175225000
_diffrn_orient_matrix_UB_22 -0.0176782000
_diffrn_orient_matrix_UB_23 -0.0102363000
_diffrn_orient_matrix_UB_31 -0.0019339000
_diffrn_orient_matrix_UB_32 -0.0148790000
_diffrn_orient_matrix_UB_33 0.0223417000
_diffrn_radiation_monochromator graphite
_diffrn_radiation_probe x-ray
_diffrn_radiation_type MoK\a
_diffrn_radiation_wavelength 0.71073
_diffrn_reflns_av_R_equivalents 0.0340
_diffrn_reflns_av_unetI/netI 0.0189
_diffrn_reflns_Laue_measured_fraction_full 0.997
_diffrn_reflns_Laue_measured_fraction_max 0.903
_diffrn_reflns_limit_h_max 25
_diffrn_reflns_limit_h_min -35
_diffrn_reflns_limit_k_max 35
_diffrn_reflns_limit_k_min -28
_diffrn_reflns_limit_l_max 27
_diffrn_reflns_limit_l_min -28
_diffrn_reflns_number 11893
_diffrn_reflns_point_group_measured_fraction_full 0.997
_diffrn_reflns_point_group_measured_fraction_max 0.903
_diffrn_reflns_theta_full 25.242
_diffrn_reflns_theta_max 29.337
_diffrn_reflns_theta_min 2.186
_diffrn_source 'fine-focus sealed X-ray tube'
_diffrn_source_type 'Enhance (Mo) X-ray Source'
_exptl_absorpt_coefficient_mu 1.420
_exptl_absorpt_correction_T_max 1.00000
_exptl_absorpt_correction_T_min 0.78405
_exptl_absorpt_correction_type multi-scan
_exptl_absorpt_process_details
;
CrysAlisPro 1.171.39.20a (Rigaku Oxford Diffraction, 2015)
Empirical absorption correction using spherical harmonics,
 implemented in SCALE3 ABSPACK scaling algorithm.
;
_exptl_crystal_colour 'clear light blue'
_exptl_crystal_colour_lustre clear
_exptl_crystal_colour_modifier light
_exptl_crystal_colour_primary blue
_exptl_crystal_density_diffrn 0.948
_exptl_crystal_description block
_exptl_crystal_F_000 5136
_exptl_crystal_size_max 0.1
_exptl_crystal_size_mid 0.1
_exptl_crystal_size_min 0.1
_refine_diff_density_max 0.259
_refine_diff_density_min -0.274
_refine_diff_density_rms 0.051
_refine_ls_extinction_method none
_refine_ls_goodness_of_fit_ref 1.079
_refine_ls_hydrogen_treatment constr
_refine_ls_matrix_type full
_refine_ls_number_parameters 36
_refine_ls_number_reflns 1185
_refine_ls_number_restraints 0
_refine_ls_restrained_S_all 1.079
_refine_ls_R_factor_all 0.0322
_refine_ls_R_factor_gt 0.0284
_refine_ls_shift/su_max 0.001
_refine_ls_shift/su_mean 0.000
_refine_ls_structure_factor_coef Fsqd
_refine_ls_weighting_details 'w=1/[\s^2^(Fo^2^)+(0.0540P)^2^+27.9881P] where P=(Fo^2^+2Fc^2^)/3'
_refine_ls_weighting_scheme calc
_refine_ls_wR_factor_gt 0.0907
_refine_ls_wR_factor_ref 0.0948
_reflns_Friedel_coverage 0.000
_reflns_number_gt 1038
_reflns_number_total 1185
_reflns_threshold_expression 'I > 2\s(I)'
_cod_data_source_file c9ra09702c2.cif
_cod_data_source_block exp_1875
_cod_depositor_comments 'Adding full bibliography for 7239846--7239848.cif.'
_cod_original_cell_volume 18299.1(12)
_cod_database_code 7239847
_shelx_shelxl_version_number 2014/7
_shelx_space_group_comment
;
The symmetry employed for this shelxl refinement is uniquely defined
by the following loop, which should always be used as a source of
symmetry information in preference to the above space-group names.
They are only intended as comments.
;
_shelx_estimated_absorpt_t_max 0.871
_shelx_estimated_absorpt_t_min 0.871
_reflns_odcompleteness_completeness 99.70
_reflns_odcompleteness_iscentric 1
_reflns_odcompleteness_theta 26.32
_olex2_refinement_description
;
1. Fixed Uiso
 At 1.2 times of:
  All C(H) groups
2.a Aromatic/amide H refined with riding coordinates:
 C004(H004)
;
_olex2_submission_special_instructions 'No special instructions were received'
_oxdiff_exptl_absorpt_empirical_details
;
Empirical correction (ABSPACK) includes:
- Absorption correction using spherical harmonics
- Frame scaling
;
_oxdiff_exptl_absorpt_empirical_full_max 1.155
_oxdiff_exptl_absorpt_empirical_full_min 0.867

loop_
_space_group_symop_operation_xyz
'x, y, z'
'-x, -y, z'
'-x, y, -z'
'x, -y, -z'
'z, x, y'
'z, -x, -y'
'-z, -x, y'
'-z, x, -y'
'y, z, x'
'-y, z, -x'
'y, -z, -x'
'-y, -z, x'
'y, x, -z'
'-y, -x, -z'
'y, -x, z'
'-y, x, z'
'x, z, -y'
'-x, z, y'
'-x, -z, -y'
'x, -z, y'
'z, y, -x'
'z, -y, x'
'-z, y, x'
'-z, -y, -x'
'x, y+1/2, z+1/2'
'-x, -y+1/2, z+1/2'
'-x, y+1/2, -z+1/2'
'x, -y+1/2, -z+1/2'
'z, x+1/2, y+1/2'
'z, -x+1/2, -y+1/2'
'-z, -x+1/2, y+1/2'
'-z, x+1/2, -y+1/2'
'y, z+1/2, x+1/2'
'-y, z+1/2, -x+1/2'
'y, -z+1/2, -x+1/2'
'-y, -z+1/2, x+1/2'
'y, x+1/2, -z+1/2'
'-y, -x+1/2, -z+1/2'
'y, -x+1/2, z+1/2'
'-y, x+1/2, z+1/2'
'x, z+1/2, -y+1/2'
'-x, z+1/2, y+1/2'
'-x, -z+1/2, -y+1/2'
'x, -z+1/2, y+1/2'
'z, y+1/2, -x+1/2'
'z, -y+1/2, x+1/2'
'-z, y+1/2, x+1/2'
'-z, -y+1/2, -x+1/2'
'x+1/2, y, z+1/2'
'-x+1/2, -y, z+1/2'
'-x+1/2, y, -z+1/2'
'x+1/2, -y, -z+1/2'
'z+1/2, x, y+1/2'
'z+1/2, -x, -y+1/2'
'-z+1/2, -x, y+1/2'
'-z+1/2, x, -y+1/2'
'y+1/2, z, x+1/2'
'-y+1/2, z, -x+1/2'
'y+1/2, -z, -x+1/2'
'-y+1/2, -z, x+1/2'
'y+1/2, x, -z+1/2'
'-y+1/2, -x, -z+1/2'
'y+1/2, -x, z+1/2'
'-y+1/2, x, z+1/2'
'x+1/2, z, -y+1/2'
'-x+1/2, z, y+1/2'
'-x+1/2, -z, -y+1/2'
'x+1/2, -z, y+1/2'
'z+1/2, y, -x+1/2'
'z+1/2, -y, x+1/2'
'-z+1/2, y, x+1/2'
'-z+1/2, -y, -x+1/2'
'x+1/2, y+1/2, z'
'-x+1/2, -y+1/2, z'
'-x+1/2, y+1/2, -z'
'x+1/2, -y+1/2, -z'
'z+1/2, x+1/2, y'
'z+1/2, -x+1/2, -y'
'-z+1/2, -x+1/2, y'
'-z+1/2, x+1/2, -y'
'y+1/2, z+1/2, x'
'-y+1/2, z+1/2, -x'
'y+1/2, -z+1/2, -x'
'-y+1/2, -z+1/2, x'
'y+1/2, x+1/2, -z'
'-y+1/2, -x+1/2, -z'
'y+1/2, -x+1/2, z'
'-y+1/2, x+1/2, z'
'x+1/2, z+1/2, -y'
'-x+1/2, z+1/2, y'
'-x+1/2, -z+1/2, -y'
'x+1/2, -z+1/2, y'
'z+1/2, y+1/2, -x'
'z+1/2, -y+1/2, x'
'-z+1/2, y+1/2, x'
'-z+1/2, -y+1/2, -x'
'-x, -y, -z'
'x, y, -z'
'x, -y, z'
'-x, y, z'
'-z, -x, -y'
'-z, x, y'
'z, x, -y'
'z, -x, y'
'-y, -z, -x'
'y, -z, x'
'-y, z, x'
'y, z, -x'
'-y, -x, z'
'y, x, z'
'-y, x, -z'
'y, -x, -z'
'-x, -z, y'
'x, -z, -y'
'x, z, y'
'-x, z, -y'
'-z, -y, x'
'-z, y, -x'
'z, -y, -x'
'z, y, x'
'-x, -y+1/2, -z+1/2'
'x, y+1/2, -z+1/2'
'x, -y+1/2, z+1/2'
'-x, y+1/2, z+1/2'
'-z, -x+1/2, -y+1/2'
'-z, x+1/2, y+1/2'
'z, x+1/2, -y+1/2'
'z, -x+1/2, y+1/2'
'-y, -z+1/2, -x+1/2'
'y, -z+1/2, x+1/2'
'-y, z+1/2, x+1/2'
'y, z+1/2, -x+1/2'
'-y, -x+1/2, z+1/2'
'y, x+1/2, z+1/2'
'-y, x+1/2, -z+1/2'
'y, -x+1/2, -z+1/2'
'-x, -z+1/2, y+1/2'
'x, -z+1/2, -y+1/2'
'x, z+1/2, y+1/2'
'-x, z+1/2, -y+1/2'
'-z, -y+1/2, x+1/2'
'-z, y+1/2, -x+1/2'
'z, -y+1/2, -x+1/2'
'z, y+1/2, x+1/2'
'-x+1/2, -y, -z+1/2'
'x+1/2, y, -z+1/2'
'x+1/2, -y, z+1/2'
'-x+1/2, y, z+1/2'
'-z+1/2, -x, -y+1/2'
'-z+1/2, x, y+1/2'
'z+1/2, x, -y+1/2'
'z+1/2, -x, y+1/2'
'-y+1/2, -z, -x+1/2'
'y+1/2, -z, x+1/2'
'-y+1/2, z, x+1/2'
'y+1/2, z, -x+1/2'
'-y+1/2, -x, z+1/2'
'y+1/2, x, z+1/2'
'-y+1/2, x, -z+1/2'
'y+1/2, -x, -z+1/2'
'-x+1/2, -z, y+1/2'
'x+1/2, -z, -y+1/2'
'x+1/2, z, y+1/2'
'-x+1/2, z, -y+1/2'
'-z+1/2, -y, x+1/2'
'-z+1/2, y, -x+1/2'
'z+1/2, -y, -x+1/2'
'z+1/2, y, x+1/2'
'-x+1/2, -y+1/2, -z'
'x+1/2, y+1/2, -z'
'x+1/2, -y+1/2, z'
'-x+1/2, y+1/2, z'
'-z+1/2, -x+1/2, -y'
'-z+1/2, x+1/2, y'
'z+1/2, x+1/2, -y'
'z+1/2, -x+1/2, y'
'-y+1/2, -z+1/2, -x'
'y+1/2, -z+1/2, x'
'-y+1/2, z+1/2, x'
'y+1/2, z+1/2, -x'
'-y+1/2, -x+1/2, z'
'y+1/2, x+1/2, z'
'-y+1/2, x+1/2, -z'
'y+1/2, -x+1/2, -z'
'-x+1/2, -z+1/2, y'
'x+1/2, -z+1/2, -y'
'x+1/2, z+1/2, y'
'-x+1/2, z+1/2, -y'
'-z+1/2, -y+1/2, x'
'-z+1/2, y+1/2, -x'
'z+1/2, -y+1/2, -x'
'z+1/2, y+1/2, x'

loop_
_atom_site_label
_atom_site_type_symbol
_atom_site_fract_x
_atom_site_fract_y
_atom_site_fract_z
_atom_site_U_iso_or_equiv
_atom_site_adp_type
_atom_site_occupancy
_atom_site_site_symmetry_order
_atom_site_calc_flag
_atom_site_refinement_flags_posn
_atom_site_refinement_flags_adp
_atom_site_refinement_flags_occupancy
Cu01 Cu 0.71488(2) 0.21488(2) 0.5000 0.03366(16) Uani 1 4 d S T P
O002 O 0.68313(5) 0.25676(5) 0.55257(5) 0.0490(3) Uani 1 1 d . . .
C003 C 0.67771(6) 0.32229(6) 0.61292(9) 0.0405(5) Uani 1 2 d S T P
C004 C 0.69906(9) 0.36539(6) 0.63461(6) 0.0421(5) Uani 1 2 d S T P
H004 H 0.7285 0.3801 0.6199 0.051 Uiso 1 2 calc RS T P
C005 C 0.70334(7) 0.29666(7) 0.56918(9) 0.0417(5) Uani 1 2 d S T P
O1 O 0.65719(9) 0.15719(9) 0.5000 0.1240(18) Uani 1 4 d S T P

loop_
_atom_site_aniso_label
_atom_site_aniso_U_11
_atom_site_aniso_U_22
_atom_site_aniso_U_33
_atom_site_aniso_U_23
_atom_site_aniso_U_13
_atom_site_aniso_U_12
Cu01 0.03205(18) 0.03205(18) 0.0369(2) 0.000 0.000 -0.01236(14)
O002 0.0457(6) 0.0507(7) 0.0505(7) -0.0102(6) 0.0100(6) -0.0117(6)
C003 0.0409(7) 0.0409(7) 0.0396(11) 0.0009(7) -0.0009(7) 0.0006(9)
C004 0.0428(12) 0.0418(7) 0.0418(7) 0.0030(10) -0.0001(7) 0.0001(7)
C005 0.0443(7) 0.0443(7) 0.0364(11) 0.0018(7) -0.0018(7) -0.0022(10)
O1 0.128(3) 0.128(3) 0.115(3) 0.000 0.000 -0.103(3)

loop_
_atom_type_symbol
_atom_type_description
_atom_type_scat_dispersion_real
_atom_type_scat_dispersion_imag
_atom_type_scat_source
C C 0.0033 0.0016 'International Tables Vol C Tables 4.2.6.8 and 6.1.1.4'
H H 0.0000 0.0000 'International Tables Vol C Tables 4.2.6.8 and 6.1.1.4'
Cu Cu 0.3201 1.2651 'International Tables Vol C Tables 4.2.6.8 and 6.1.1.4'
O O 0.0106 0.0060 'International Tables Vol C Tables 4.2.6.8 and 6.1.1.4'

loop_
_geom_angle_atom_site_label_1
_geom_angle_atom_site_label_2
_geom_angle_atom_site_label_3
_geom_angle
_geom_angle_site_symmetry_1
_geom_angle_site_symmetry_3
O002 Cu01 Cu01 84.48(4) 98_556 169_656
O002 Cu01 Cu01 84.48(4) 182_545 169_656
O002 Cu01 Cu01 84.48(4) 85_546 169_656
O002 Cu01 Cu01 84.47(4) . 169_656
O002 Cu01 O002 88.92(8) 85_546 98_556
O002 Cu01 O002 90.02(8) . 98_556
O002 Cu01 O002 168.95(7) 182_545 98_556
O002 Cu01 O002 88.92(8) . 182_545
O002 Cu01 O002 168.95(7) . 85_546
O002 Cu01 O002 90.02(8) 182_545 85_546
O002 Cu01 O1 95.52(4) 98_556 .
O002 Cu01 O1 95.52(4) 85_546 .
O002 Cu01 O1 95.52(4) 182_545 .
O002 Cu01 O1 95.53(4) . .
O1 Cu01 Cu01 180.00(9) . 169_656
C005 O002 Cu01 122.43(14) . .
C004 C003 C004 119.5(2) 6_566 .
C004 C003 C005 120.18(12) 6_566 .
C004 C003 C005 120.17(12) . .
C003 C004 C003 120.5(2) 12_665 .
C003 C004 H004 119.7 12_665 .
C003 C004 H004 119.7 . .
O002 C005 O002 126.0(2) . 109_665
O002 C005 C003 117.01(12) 109_665 .
O002 C005 C003 117.01(12) . .

loop_
_geom_bond_atom_site_label_1
_geom_bond_atom_site_label_2
_geom_bond_distance
_geom_bond_site_symmetry_2
Cu01 Cu01 2.6172(7) 169_656
Cu01 O002 1.9591(12) 182_545
Cu01 O002 1.9591(12) 85_546
Cu01 O002 1.9590(12) .
Cu01 O002 1.9591(12) 98_556
Cu01 O1 2.150(3) .
O002 C005 1.2571(17) .
C003 C004 1.3904(17) 6_566
C003 C004 1.3904(17) .
C003 C005 1.497(3) .
C004 C003 1.3904(17) 12_665
C004 H004 0.9500 .
C005 O002 1.2572(17) 109_665

loop_
_smtbx_masks_void_nr
_smtbx_masks_void_average_x
_smtbx_masks_void_average_y
_smtbx_masks_void_average_z
_smtbx_masks_void_volume
_smtbx_masks_void_count_electrons
1 -0.001 -0.171 -0.629 11884.0 2880.4
